data_4327281
loop_
_publ_author_name
'C. W. Liu'
'Iu-Jie Shang'
'Rei-Jen Fu'
'Ben-Jie Liaw'
'Ju-Chun Wang'
'I-Jy Chang'

_publ_section_title
;
 Selenium-Centered, Undecanuclear Silver Cages Surrounded by Iodo and
 Dialkyldiselenophosphato Ligands. Syntheses, Structures, and
 Photophysical Properties
;
_journal_name_full 'Inorganic Chemistry'
_journal_page_first 2335
_journal_page_last 2340
_journal_paper_doi 10.1021/ic052015+
_journal_volume 45
_journal_year 2006
_chemical_formula_sum 'C36 H84 Ag11 I3 O12 P6 Se13'
_chemical_formula_weight 3488.60
_chemical_name_systematic
; 
 ? 
;
_space_group_IT_number 14
_symmetry_cell_setting monoclinic
_symmetry_space_group_name_Hall '-P 2yn'
_symmetry_space_group_name_H-M 'P 1 21/n 1'
_atom_sites_solution_hydrogens none
_atom_sites_solution_primary direct
_atom_sites_solution_secondary difmap
_audit_creation_method SHELXL-97
_cell_angle_alpha 90.00
_cell_angle_beta 91.3370(10)
_cell_angle_gamma 90.00
_cell_formula_units_Z 4
_cell_length_a 14.9077(8)
_cell_length_b 23.3417(13)
_cell_length_c 24.8313(15)
_cell_measurement_temperature 293(2)
_cell_volume 8638.2(8)
_computing_cell_refinement 'Siemens SMART'
_computing_data_collection 'Siemens SMART'
_computing_data_reduction 'Siemens SAINT'
_computing_molecular_graphics 'Siemens SHELXTL'
_computing_publication_material 'Siemens SHELXTL'
_computing_structure_refinement 'SHELXL-97 (Sheldrick, 1997)'
_computing_structure_solution 'SHELXS-97 (Sheldrick, 1990)'
_diffrn_ambient_temperature 293(2)
_diffrn_measured_fraction_theta_full 0.810
_diffrn_measured_fraction_theta_max 0.810
_diffrn_measurement_device_type 'Siemens CCD area detector'
_diffrn_measurement_method 'phi and omega scans'
_diffrn_radiation_monochromator graphite
_diffrn_radiation_source 'fine-focus sealed tube'
_diffrn_radiation_type MoK\a
_diffrn_radiation_wavelength 0.71073
_diffrn_reflns_av_R_equivalents 0.0385
_diffrn_reflns_av_sigmaI/netI 0.0434
_diffrn_reflns_limit_h_max 17
_diffrn_reflns_limit_h_min -10
_diffrn_reflns_limit_k_max 27
_diffrn_reflns_limit_k_min -10
_diffrn_reflns_limit_l_max 28
_diffrn_reflns_limit_l_min -27
_diffrn_reflns_number 23382
_diffrn_reflns_theta_full 25.03
_diffrn_reflns_theta_max 25.03
_diffrn_reflns_theta_min 2.22
_exptl_absorpt_coefficient_mu 9.136
_exptl_absorpt_correction_T_max 0.8736
_exptl_absorpt_correction_T_min 0.6322
_exptl_absorpt_correction_type \y-scan
_exptl_crystal_colour YELLOW
_exptl_crystal_density_diffrn 2.682
_exptl_crystal_description NUGGET
_exptl_crystal_F_000 6416
_exptl_crystal_size_max 0.44
_exptl_crystal_size_mid 0.36
_exptl_crystal_size_min 0.24
_refine_diff_density_max 1.095
_refine_diff_density_min -0.892
_refine_diff_density_rms 0.139
_refine_ls_extinction_coef 0.000232(19)
_refine_ls_extinction_expression Fc^*^=kFc[1+0.001xFc^2^\l^3^/sin(2\q)]^-1/4^
_refine_ls_extinction_method SHELXL
_refine_ls_goodness_of_fit_ref 1.055
_refine_ls_hydrogen_treatment none
_refine_ls_matrix_type full
_refine_ls_number_parameters 715
_refine_ls_number_reflns 12367
_refine_ls_number_restraints 26
_refine_ls_restrained_S_all 1.054
_refine_ls_R_factor_all 0.0985
_refine_ls_R_factor_gt 0.0657
_refine_ls_shift/su_max 0.003
_refine_ls_shift/su_mean 0.000
_refine_ls_structure_factor_coef Fsqd
_refine_ls_weighting_details 'calc w=1/[\s^2^(Fo^2^)+(0.0238P)^2^+131.5847P] where P=(Fo^2^+2Fc^2^)/3'
_refine_ls_weighting_scheme calc
_refine_ls_wR_factor_gt 0.1236
_refine_ls_wR_factor_ref 0.1417
_reflns_number_gt 8644
_reflns_number_total 12367
_reflns_threshold_expression >2sigma(I)
_cod_data_source_file ic0520152Bsi20051122_021744_1.cif
_cod_data_source_block 2
_cod_database_code 4327281

loop_
_symmetry_equiv_pos_as_xyz
'x, y, z'
'-x+1/2, y+1/2, -z+1/2'
'-x, -y, -z'
'x-1/2, -y-1/2, z-1/2'

loop_
_atom_site_label
_atom_site_type_symbol
_atom_site_fract_x
_atom_site_fract_y
_atom_site_fract_z
_atom_site_U_iso_or_equiv
_atom_site_adp_type
_atom_site_occupancy
_atom_site_symmetry_multiplicity
_atom_site_calc_flag
_atom_site_refinement_flags
_atom_site_disorder_assembly
_atom_site_disorder_group
Se01 Se 1.20839(12) 0.30290(7) 0.23369(9) 0.0852(6) Uani 1 1 d . . .
Ag1 Ag 1.08203(10) 0.30418(6) 0.36563(7) 0.0891(4) Uani 1 1 d . . .
Ag2 Ag 1.13004(9) 0.17975(6) 0.20905(6) 0.0850(4) Uani 1 1 d . . .
Ag3 Ag 1.10975(9) 0.41364(6) 0.19833(6) 0.0802(4) Uani 1 1 d . . .
Ag4 Ag 1.33771(11) 0.22644(7) 0.20594(7) 0.1031(5) Uani 1 1 d . . .
Ag5 Ag 1.20168(10) 0.39256(8) 0.30633(7) 0.1046(5) Uani 1 1 d . . .
Ag6 Ag 1.12990(11) 0.28501(6) 0.13402(7) 0.1012(5) Uani 1 1 d . . .
Ag7 Ag 1.02676(13) 0.28533(6) 0.24637(7) 0.1065(5) Uani 1 1 d . . .
Ag8 Ag 1.31235(10) 0.38964(7) 0.19379(7) 0.1002(5) Uani 1 1 d . . .
Ag9 Ag 1.23290(11) 0.23285(7) 0.31907(8) 0.1067(5) Uani 1 1 d . . .
Ag10 Ag 1.39295(10) 0.31007(6) 0.29716(7) 0.0942(5) Uani 1 1 d . . .
Ag11 Ag 1.32934(9) 0.30153(6) 0.10341(6) 0.0855(4) Uani 1 1 d . . .
I1 I 1.41899(9) 0.19180(5) 0.30998(5) 0.0907(4) Uani 1 1 d . . .
I2 I 1.23300(8) 0.49278(4) 0.23859(5) 0.0784(3) Uani 1 1 d . . .
I3 I 0.97382(7) 0.21428(5) 0.15421(5) 0.0833(4) Uani 1 1 d . . .
Se1 Se 1.06062(12) 0.41446(7) 0.36716(7) 0.0743(5) Uani 1 1 d . . .
Se2 Se 0.94660(11) 0.38734(7) 0.23345(8) 0.0750(5) Uani 1 1 d . . .
Se3 Se 1.07226(12) 0.38670(7) 0.09676(7) 0.0746(5) Uani 1 1 d . . .
Se4 Se 1.32017(13) 0.41067(7) 0.08673(8) 0.0828(5) Uani 1 1 d . . .
Se5 Se 1.47195(11) 0.24937(7) 0.13975(8) 0.0796(5) Uani 1 1 d . . .
Se6 Se 1.48239(12) 0.37756(7) 0.23149(9) 0.0846(6) Uani 1 1 d . . .
Se7 Se 1.21494(13) 0.23557(7) 0.05350(7) 0.0790(5) Uani 1 1 d . . .
Se8 Se 1.26746(12) 0.12971(7) 0.16474(8) 0.0785(5) Uani 1 1 d . . .
Se9 Se 1.13875(15) 0.13527(7) 0.30728(8) 0.0892(6) Uani 1 1 d . . .
Se10 Se 0.95113(12) 0.23889(8) 0.33227(9) 0.0889(6) Uani 1 1 d . . .
Se11 Se 1.34459(13) 0.38349(8) 0.37216(8) 0.0858(6) Uani 1 1 d . . .
Se12 Se 1.21166(14) 0.25928(8) 0.42281(8) 0.0922(6) Uani 1 1 d . . .
P1 P 0.9437(3) 0.42219(17) 0.31431(19) 0.0668(11) Uani 1 1 d . . .
P2 P 1.1849(4) 0.41745(18) 0.05282(18) 0.0786(13) Uani 1 1 d . . .
P3 P 1.5478(3) 0.3140(2) 0.1836(2) 0.0836(14) Uani 1 1 d . . .
P4 P 1.2483(4) 0.15032(19) 0.0815(2) 0.0837(14) Uani 1 1 d . . .
P5 P 1.0054(5) 0.1536(2) 0.3337(3) 0.116(2) Uani 1 1 d . . .
P6 P 1.3011(4) 0.3309(2) 0.4380(2) 0.0924(17) Uani 1 1 d . . .
O1 O 0.8655(7) 0.3957(5) 0.3466(5) 0.084(3) Uani 1 1 d . A .
O2 O 0.9169(7) 0.4871(4) 0.3102(5) 0.081(3) Uani 1 1 d . . .
O3 O 1.1723(11) 0.3844(5) -0.0023(5) 0.107(4) Uani 1 1 d . . .
O4 O 1.1706(9) 0.4821(5) 0.0355(5) 0.098(4) Uani 1 1 d . . .
O5 O 1.6039(11) 0.3444(7) 0.1358(8) 0.147(7) Uani 1 1 d . . .
O6 O 1.6193(8) 0.2849(6) 0.2223(6) 0.115(5) Uani 1 1 d . . .
O7 O 1.1737(15) 0.1125(6) 0.0549(6) 0.189(11) Uani 1 1 d D . .
O8 O 1.3434(16) 0.1303(6) 0.0585(10) 0.184(9) Uani 1 1 d D . .
O9 O 0.9302(11) 0.1219(7) 0.2911(9) 0.172(8) Uani 1 1 d D C .
O10 O 0.9730(13) 0.1230(8) 0.3827(15) 0.266(18) Uani 1 1 d . D .
O11 O 1.3837(10) 0.3082(6) 0.4717(5) 0.109(5) Uani 1 1 d . E .
O12 O 1.2602(14) 0.3752(7) 0.4763(7) 0.152(7) Uani 1 1 d D . .
C3 C 0.7737(13) 0.3860(8) 0.3264(10) 0.139(9) Uani 1 1 d D . .
C4 C 0.9322(18) 0.5503(9) 0.2330(11) 0.140(10) Uani 1 1 d . . .
C5 C 0.9831(17) 0.5794(8) 0.3276(11) 0.128(9) Uani 1 1 d . . .
C6 C 0.9748(11) 0.5318(6) 0.2867(8) 0.083(5) Uani 1 1 d . . .
C7 C 1.232(3) 0.3330(12) -0.0738(12) 0.197(15) Uani 1 1 d . . .
C8 C 1.180(3) 0.4341(14) -0.0879(12) 0.199(16) Uani 1 1 d . . .
C9 C 1.220(2) 0.3918(10) -0.0467(10) 0.139(10) Uani 1 1 d . . .
C10 C 1.2257(18) 0.5736(10) 0.0570(15) 0.176(14) Uani 1 1 d . . .
C11 C 1.0678(18) 0.5503(11) 0.0710(18) 0.216(19) Uani 1 1 d . . .
C12 C 1.1591(15) 0.5297(8) 0.0745(8) 0.096(6) Uani 1 1 d . . .
C13 C 1.631(4) 0.434(2) 0.111(3) 0.31(3) Uani 1 1 d . . .
C14 C 1.757(2) 0.361(2) 0.112(3) 0.30(3) Uani 1 1 d . . .
C15 C 1.671(4) 0.383(2) 0.1422(16) 0.24(3) Uani 1 1 d . . .
C16 C 1.684(2) 0.2150(13) 0.2823(13) 0.179(14) Uani 1 1 d . . .
C17 C 1.714(2) 0.2129(17) 0.187(2) 0.25(2) Uani 1 1 d . . .
C18 C 1.6484(14) 0.2244(10) 0.2259(12) 0.123(9) Uani 1 1 d . . .
C22 C 1.431(2) 0.1771(12) -0.0058(15) 0.179(15) Uani 1 1 d . . .
C23 C 1.419(2) 0.0674(12) 0.0048(16) 0.201(15) Uani 1 1 d . . .
C24 C 1.382(3) 0.1324(16) 0.0055(11) 0.24(3) Uani 1 1 d D . .
C27 C 0.9204(12) 0.0620(6) 0.2767(8) 0.192(15) Uani 1 1 d D . .
C29 C 1.015(2) 0.0669(10) 0.4551(13) 0.190(14) Uani 1 1 d D D .
C30 C 1.0331(15) 0.1267(8) 0.4305(10) 0.191(18) Uani 1 1 d D . .
C33 C 1.4470(12) 0.2654(8) 0.4515(9) 0.137(10) Uani 1 1 d D . .
C35 C 1.293(3) 0.3954(16) 0.5716(11) 0.195(16) Uani 1 1 d . . .
C36 C 1.247(2) 0.3665(18) 0.5334(9) 0.25(2) Uani 1 1 d D . .
C20 C 1.0653(18) 0.0484(11) 0.1026(14) 0.195(15) Uani 1 1 d D . .
C1 C 0.750(5) 0.352(3) 0.378(2) 0.19(3) Uiso 0.50 1 d PD A 1
C2 C 0.728(3) 0.4388(15) 0.352(2) 0.122(15) Uiso 0.50 1 d PD A 1
C19 C 1.075(4) 0.074(3) -0.003(3) 0.17(2) Uiso 0.50 1 d P B 1
C21 C 1.092(3) 0.079(3) 0.0500(17) 0.19(3) Uiso 0.50 1 d PD B 1
C25 C 0.993(3) 0.0411(14) 0.238(2) 0.16(3) Uiso 0.50 1 d PD C 1
C26 C 0.832(5) 0.050(2) 0.245(6) 0.44(11) Uiso 0.50 1 d PD C 1
C28 C 1.028(4) 0.167(2) 0.4799(16) 0.13(2) Uiso 0.50 1 d PD D 1
C31 C 1.464(3) 0.2186(15) 0.4949(15) 0.093(14) Uiso 0.50 1 d PD E 1
C32 C 1.5303(19) 0.3044(15) 0.4454(18) 0.102(13) Uiso 0.50 1 d PD E 1
C34 C 1.1780(19) 0.4220(15) 0.5240(18) 0.31(5) Uiso 0.50 1 d PR E 1
C1' C 0.731(4) 0.335(2) 0.357(3) 0.15(2) Uiso 0.50 1 d PD A 2
C2' C 0.717(3) 0.4372(16) 0.305(2) 0.139(18) Uiso 0.50 1 d PD A 2
C19' C 1.130(3) 0.028(2) 0.015(2) 0.130(16) Uiso 0.50 1 d P B 2
C21' C 1.148(2) 0.0539(7) 0.0665(17) 0.106(13) Uiso 0.50 1 d PD B 2
C25' C 0.953(4) 0.0493(13) 0.2190(12) 0.132(18) Uiso 0.50 1 d PD C 2
C26' C 0.8225(18) 0.0407(16) 0.282(4) 0.20(3) Uiso 0.50 1 d PD C 2
C28' C 0.982(3) 0.1678(18) 0.4681(17) 0.112(16) Uiso 0.50 1 d PD D 2
C31' C 1.424(4) 0.218(2) 0.4924(19) 0.13(2) Uiso 0.50 1 d PD E 2
C32' C 1.5449(17) 0.272(2) 0.433(2) 0.15(2) Uiso 0.50 1 d PD E 2
C34' C 1.1447(17) 0.375(2) 0.537(2) 0.26(4) Uiso 0.50 1 d PR E 2

loop_
_atom_site_aniso_label
_atom_site_aniso_U_11
_atom_site_aniso_U_22
_atom_site_aniso_U_33
_atom_site_aniso_U_23
_atom_site_aniso_U_13
_atom_site_aniso_U_12
Se01 0.0767(11) 0.0711(10) 0.1064(16) 0.0038(9) -0.0263(11) 0.0003(8)
Ag1 0.0862(9) 0.0820(9) 0.0988(12) 0.0071(7) -0.0066(9) 0.0097(7)
Ag2 0.0800(9) 0.0994(10) 0.0759(10) 0.0116(7) 0.0068(8) 0.0073(7)
Ag3 0.0754(8) 0.0981(9) 0.0671(10) -0.0057(7) 0.0017(7) -0.0063(7)
Ag4 0.1074(12) 0.1284(13) 0.0734(11) -0.0069(8) -0.0013(10) -0.0276(9)
Ag5 0.0798(10) 0.1607(15) 0.0731(12) 0.0299(9) 0.0013(9) 0.0100(9)
Ag6 0.1139(12) 0.0837(9) 0.1074(14) 0.0155(8) 0.0321(10) 0.0027(8)
Ag7 0.1512(15) 0.0838(10) 0.0857(12) 0.0020(8) 0.0246(11) 0.0127(9)
Ag8 0.0858(10) 0.1335(13) 0.0814(12) -0.0117(9) 0.0036(9) 0.0249(9)
Ag9 0.0954(11) 0.1211(12) 0.1046(15) -0.0121(9) 0.0209(10) -0.0080(9)
Ag10 0.0932(10) 0.1029(10) 0.0866(12) -0.0076(8) 0.0019(9) -0.0009(8)
Ag11 0.0831(9) 0.0792(8) 0.0933(11) 0.0012(7) -0.0150(8) 0.0024(7)
I1 0.0891(8) 0.1060(9) 0.0767(9) 0.0002(6) -0.0070(7) 0.0279(7)
I2 0.0899(8) 0.0655(6) 0.0801(9) -0.0077(5) 0.0088(7) -0.0088(5)
I3 0.0642(7) 0.0978(8) 0.0876(9) -0.0025(6) -0.0065(6) -0.0109(6)
Se1 0.0805(11) 0.0809(10) 0.0618(12) -0.0006(8) 0.0066(9) 0.0105(8)
Se2 0.0634(10) 0.0874(11) 0.0740(13) -0.0006(8) -0.0003(9) 0.0054(8)
Se3 0.0838(11) 0.0780(10) 0.0614(11) 0.0010(8) -0.0123(10) 0.0014(8)
Se4 0.0886(12) 0.0787(11) 0.0822(14) 0.0129(9) 0.0256(11) -0.0016(9)
Se5 0.0619(10) 0.0917(12) 0.0852(14) -0.0131(9) 0.0002(10) 0.0085(8)
Se6 0.0671(11) 0.0799(11) 0.1064(16) -0.0135(10) -0.0060(11) -0.0065(8)
Se7 0.0931(12) 0.0822(11) 0.0609(12) -0.0021(8) -0.0147(10) -0.0005(9)
Se8 0.0794(11) 0.0736(10) 0.0825(14) 0.0064(8) -0.0012(10) 0.0083(8)
Se9 0.1142(15) 0.0746(11) 0.0789(14) 0.0133(9) 0.0041(12) 0.0140(10)
Se10 0.0758(12) 0.0912(12) 0.1007(17) 0.0061(10) 0.0247(11) -0.0080(9)
Se11 0.0874(12) 0.0918(12) 0.0770(13) -0.0095(9) -0.0222(11) 0.0028(10)
Se12 0.1026(14) 0.1058(14) 0.0680(14) 0.0244(10) -0.0018(12) 0.0175(11)
P1 0.063(2) 0.067(2) 0.071(3) 0.0080(19) 0.016(2) 0.0066(19)
P2 0.118(4) 0.067(2) 0.051(3) 0.0081(19) 0.011(3) 0.018(2)
P3 0.058(3) 0.091(3) 0.101(4) -0.001(3) 0.003(3) -0.005(2)
P4 0.110(4) 0.070(3) 0.072(4) -0.011(2) 0.025(3) -0.007(3)
P5 0.171(6) 0.065(3) 0.117(5) 0.001(3) 0.081(5) -0.021(3)
P6 0.110(4) 0.109(4) 0.057(3) -0.010(2) -0.023(3) 0.033(3)
O1 0.059(7) 0.099(8) 0.095(10) 0.015(6) 0.037(7) -0.009(6)
O2 0.071(7) 0.069(6) 0.103(10) 0.008(6) 0.014(7) 0.010(5)
O3 0.176(14) 0.102(9) 0.046(9) -0.001(6) 0.041(9) 0.010(8)
O4 0.146(11) 0.076(7) 0.072(9) 0.022(6) 0.014(9) 0.024(7)
O5 0.130(13) 0.137(13) 0.17(2) 0.000(12) 0.035(13) -0.044(11)
O6 0.081(8) 0.113(10) 0.148(14) -0.021(9) -0.053(9) -0.001(7)
O7 0.35(3) 0.142(13) 0.073(11) 0.004(9) -0.057(16) -0.126(16)
O8 0.31(3) 0.087(11) 0.16(2) 0.039(11) 0.09(2) 0.050(13)
O9 0.126(13) 0.185(17) 0.21(2) -0.048(16) 0.075(15) -0.073(12)
O10 0.119(15) 0.148(16) 0.53(5) 0.19(3) 0.09(2) 0.032(12)
O11 0.126(11) 0.139(11) 0.060(9) 0.000(7) -0.030(9) 0.032(9)
O12 0.194(18) 0.177(15) 0.085(12) -0.008(11) -0.009(14) 0.094(13)
C3 0.086(16) 0.20(3) 0.13(3) 0.022(19) 0.048(16) -0.006(16)
C4 0.18(2) 0.106(16) 0.14(2) 0.057(15) -0.01(2) 0.015(15)
C5 0.15(2) 0.083(13) 0.15(2) -0.025(13) 0.005(18) -0.029(13)
C6 0.080(11) 0.063(10) 0.106(16) 0.015(9) 0.039(11) 0.001(8)
C7 0.36(5) 0.13(2) 0.11(2) -0.024(17) 0.05(3) -0.02(3)
C8 0.29(4) 0.20(3) 0.11(3) 0.06(2) 0.01(3) 0.03(3)
C9 0.23(3) 0.128(19) 0.061(17) -0.009(13) 0.06(2) -0.026(18)
C10 0.13(2) 0.095(16) 0.30(4) 0.01(2) -0.02(3) -0.031(15)
C11 0.11(2) 0.12(2) 0.41(6) -0.05(3) 0.04(3) 0.038(17)
C12 0.138(18) 0.082(12) 0.071(14) -0.008(9) 0.038(13) 0.001(12)
C13 0.40(8) 0.23(5) 0.31(7) 0.01(4) 0.09(6) -0.16(5)
C14 0.12(3) 0.50(8) 0.30(7) 0.12(6) 0.06(4) 0.02(4)
C15 0.30(6) 0.30(6) 0.12(3) 0.02(3) 0.02(4) -0.16(5)
C16 0.17(3) 0.19(3) 0.17(3) 0.03(2) -0.09(3) 0.01(2)
C17 0.12(2) 0.26(4) 0.37(7) -0.07(4) 0.05(3) 0.08(3)
C18 0.079(14) 0.128(18) 0.16(3) -0.023(16) -0.015(16) 0.019(13)
C22 0.24(3) 0.12(2) 0.19(4) 0.01(2) 0.15(3) -0.02(2)
C23 0.24(3) 0.12(2) 0.25(4) -0.02(2) 0.12(3) 0.04(2)
C24 0.43(8) 0.17(3) 0.13(3) -0.02(3) 0.02(5) 0.10(4)
C27 0.26(4) 0.24(3) 0.08(2) -0.08(2) 0.07(2) -0.10(3)
C29 0.30(4) 0.12(2) 0.15(3) 0.046(18) 0.03(3) 0.03(2)
C30 0.18(3) 0.095(16) 0.29(4) -0.06(2) -0.15(3) 0.076(18)
C33 0.121(19) 0.15(2) 0.14(3) -0.041(18) -0.025(18) 0.051(17)
C35 0.24(4) 0.28(4) 0.06(2) -0.02(2) 0.00(3) 0.00(3)
C36 0.14(3) 0.38(6) 0.22(5) -0.12(5) 0.00(3) 0.10(3)
C20 0.24(4) 0.12(2) 0.22(4) 0.00(2) 0.02(3) -0.05(2)

loop_
_atom_type_symbol
_atom_type_description
_atom_type_scat_dispersion_real
_atom_type_scat_dispersion_imag
_atom_type_scat_source
C C 0.0033 0.0016 'International Tables Vol C Tables 4.2.6.8 and 6.1.1.4'
H H 0.0000 0.0000 'International Tables Vol C Tables 4.2.6.8 and 6.1.1.4'
O O 0.0106 0.0060 'International Tables Vol C Tables 4.2.6.8 and 6.1.1.4'
P P 0.1023 0.0942 'International Tables Vol C Tables 4.2.6.8 and 6.1.1.4'
Se Se -0.0929 2.2259 'International Tables Vol C Tables 4.2.6.8 and 6.1.1.4'
Ag Ag -0.8971 1.1015 'International Tables Vol C Tables 4.2.6.8 and 6.1.1.4'
I I -0.4742 1.8119 'International Tables Vol C Tables 4.2.6.8 and 6.1.1.4'

loop_
_geom_angle_atom_site_label_1
_geom_angle_atom_site_label_2
_geom_angle_atom_site_label_3
_geom_angle
Ag9 Se01 Ag4 73.63(7)
Ag9 Se01 Ag6 131.61(8)
Ag4 Se01 Ag6 87.80(8)
Ag9 Se01 Ag8 131.54(8)
Ag4 Se01 Ag8 89.03(8)
Ag6 Se01 Ag8 91.09(8)
Ag9 Se01 Ag7 86.30(8)
Ag4 Se01 Ag7 129.18(8)
Ag6 Se01 Ag7 71.46(6)
Ag8 Se01 Ag7 135.44(8)
Ag9 Se01 Ag5 87.27(8)
Ag4 Se01 Ag5 134.14(7)
Ag6 Se01 Ag5 132.99(7)
Ag8 Se01 Ag5 72.96(6)
Ag7 Se01 Ag5 89.29(8)
Ag9 Se01 Ag3 141.77(10)
Ag4 Se01 Ag3 144.08(10)
Ag6 Se01 Ag3 71.40(5)
Ag8 Se01 Ag3 63.26(5)
Ag7 Se01 Ag3 72.28(6)
Ag5 Se01 Ag3 61.86(5)
Se12 Ag1 Se1 118.91(8)
Se12 Ag1 Se10 118.85(8)
Se1 Ag1 Se10 119.69(8)
Se12 Ag1 Ag9 55.92(7)
Se1 Ag1 Ag9 129.77(8)
Se10 Ag1 Ag9 96.56(7)
Se12 Ag1 Ag7 130.29(8)
Se1 Ag1 Ag7 97.20(6)
Se10 Ag1 Ag7 55.14(7)
Ag9 Ag1 Ag7 74.99(6)
Se12 Ag1 Ag5 95.67(7)
Se1 Ag1 Ag5 54.73(6)
Se10 Ag1 Ag5 132.18(8)
Ag9 Ag1 Ag5 75.35(6)
Ag7 Ag1 Ag5 77.54(6)
Se8 Ag2 Se9 100.93(7)
Se8 Ag2 I3 125.13(7)
Se9 Ag2 I3 125.78(8)
Se8 Ag2 Ag7 152.75(8)
Se9 Ag2 Ag7 92.92(7)
I3 Ag2 Ag7 59.67(5)
Se8 Ag2 Ag6 95.22(7)
Se9 Ag2 Ag6 150.14(8)
I3 Ag2 Ag6 59.07(5)
Ag7 Ag2 Ag6 63.14(5)
Se8 Ag2 Ag4 52.55(6)
Se9 Ag2 Ag4 97.22(7)
I3 Ag2 Ag4 132.02(6)
Ag7 Ag2 Ag4 102.77(6)
Ag6 Ag2 Ag4 73.07(5)
Se8 Ag2 Ag9 99.22(6)
Se9 Ag2 Ag9 51.77(6)
I3 Ag2 Ag9 130.86(6)
Ag7 Ag2 Ag9 71.22(6)
Ag6 Ag2 Ag9 101.09(6)
Ag4 Ag2 Ag9 58.74(5)
Se3 Ag3 Se2 94.75(7)
Se3 Ag3 I2 128.67(7)
Se2 Ag3 I2 129.41(7)
Se3 Ag3 Ag5 152.62(8)
Se2 Ag3 Ag5 94.03(6)
I2 Ag3 Ag5 60.41(5)
Se3 Ag3 Ag8 96.17(7)
Se2 Ag3 Ag8 150.61(7)
I2 Ag3 Ag8 59.48(5)
Ag5 Ag3 Ag8 65.02(5)
Se3 Ag3 Se01 99.24(7)
Se2 Ag3 Se01 98.38(7)
I2 Ag3 Se01 98.49(5)
Ag5 Ag3 Se01 53.78(6)
Ag8 Ag3 Se01 52.93(5)
Se5 Ag4 Se8 103.02(8)
Se5 Ag4 Se01 124.61(8)
Se8 Ag4 Se01 112.04(8)
Se5 Ag4 I1 107.22(7)
Se8 Ag4 I1 104.65(7)
Se01 Ag4 I1 103.72(7)
Se5 Ag4 Ag10 97.69(7)
Se8 Ag4 Ag10 155.14(8)
Se01 Ag4 Ag10 65.10(6)
I1 Ag4 Ag10 55.39(5)
Se5 Ag4 Ag11 52.88(6)
Se8 Ag4 Ag11 98.93(6)
Se01 Ag4 Ag11 79.74(7)
I1 Ag4 Ag11 152.53(7)
Ag10 Ag4 Ag11 104.52(6)
Se5 Ag4 Ag9 154.72(7)
Se8 Ag4 Ag9 100.21(7)
Se01 Ag4 Ag9 52.74(6)
I1 Ag4 Ag9 56.62(5)
Ag10 Ag4 Ag9 57.46(5)
Ag11 Ag4 Ag9 132.45(7)
Se5 Ag4 Ag2 143.17(7)
Se8 Ag4 Ag2 50.93(5)
Se01 Ag4 Ag2 62.55(6)
I1 Ag4 Ag2 104.91(6)
Ag10 Ag4 Ag2 115.34(7)
Ag11 Ag4 Ag2 100.81(6)
Ag9 Ag4 Ag2 61.48(5)
Se11 Ag5 Se1 107.31(8)
Se11 Ag5 Se01 107.42(8)
Se1 Ag5 Se01 123.73(8)
Se11 Ag5 I2 106.29(7)
Se1 Ag5 I2 108.12(7)
Se01 Ag5 I2 102.79(7)
Se11 Ag5 Ag3 153.76(9)
Se1 Ag5 Ag3 97.13(6)
Se01 Ag5 Ag3 64.36(6)
I2 Ag5 Ag3 55.59(4)
Se11 Ag5 Ag1 96.65(7)
Se1 Ag5 Ag1 52.57(5)
Se01 Ag5 Ag1 80.63(7)
I2 Ag5 Ag1 154.31(6)
Ag3 Ag5 Ag1 105.90(6)
Se11 Ag5 Ag8 96.33(7)
Se1 Ag5 Ag8 154.93(7)
Se01 Ag5 Ag8 53.27(6)
I2 Ag5 Ag8 55.69(5)
Ag3 Ag5 Ag8 58.27(5)
Ag1 Ag5 Ag8 133.89(8)
Se7 Ag6 Se3 106.24(8)
Se7 Ag6 Se01 122.95(8)
Se3 Ag6 Se01 107.63(7)
Se7 Ag6 I3 106.33(7)
Se3 Ag6 I3 108.12(7)
Se01 Ag6 I3 104.89(7)
Se7 Ag6 Ag2 96.60(6)
Se3 Ag6 Ag2 155.43(8)
Se01 Ag6 Ag2 65.30(6)
I3 Ag6 Ag2 55.41(4)
Se7 Ag6 Ag11 52.71(5)
Se3 Ag6 Ag11 96.11(7)
Se01 Ag6 Ag11 79.14(7)
I3 Ag6 Ag11 152.43(7)
Ag2 Ag6 Ag11 105.03(6)
Se7 Ag6 Ag7 154.16(7)
Se3 Ag6 Ag7 98.13(7)
Se01 Ag6 Ag7 54.55(6)
I3 Ag6 Ag7 56.69(5)
Ag2 Ag6 Ag7 58.09(5)
Ag11 Ag6 Ag7 133.68(7)
Se10 Ag7 Se2 105.15(9)
Se10 Ag7 Se01 125.82(9)
Se2 Ag7 Se01 106.84(8)
Se10 Ag7 I3 106.53(8)
Se2 Ag7 I3 107.40(7)
Se01 Ag7 I3 104.04(8)
Se10 Ag7 Ag2 98.05(7)
Se2 Ag7 Ag2 154.83(9)
Se01 Ag7 Ag2 65.41(6)
I3 Ag7 Ag2 55.54(4)
Se10 Ag7 Ag1 53.04(6)
Se2 Ag7 Ag1 95.54(7)
Se01 Ag7 Ag1 81.25(7)
I3 Ag7 Ag1 153.39(7)
Ag2 Ag7 Ag1 106.28(6)
Se10 Ag7 Ag6 155.86(7)
Se2 Ag7 Ag6 96.83(7)
Se01 Ag7 Ag6 54.00(6)
I3 Ag7 Ag6 56.28(5)
Ag2 Ag7 Ag6 58.77(5)
Ag1 Ag7 Ag6 135.24(8)
Se6 Ag8 Se4 107.34(9)
Se6 Ag8 Se01 109.34(8)
Se4 Ag8 Se01 121.66(8)
Se6 Ag8 I2 109.91(7)
Se4 Ag8 I2 104.60(7)
Se01 Ag8 I2 103.51(7)
Se6 Ag8 Ag11 95.23(7)
Se4 Ag8 Ag11 52.81(5)
Se01 Ag8 Ag11 79.99(7)
I2 Ag8 Ag11 151.25(6)
Se6 Ag8 Ag3 157.23(8)
Se4 Ag8 Ag3 93.89(6)
Se01 Ag8 Ag3 63.81(6)
I2 Ag8 Ag3 55.11(4)
Ag11 Ag8 Ag3 104.33(6)
Se6 Ag8 Ag5 101.18(7)
Se4 Ag8 Ag5 150.09(7)
Se01 Ag8 Ag5 53.77(6)
I2 Ag8 Ag5 55.99(5)
Ag11 Ag8 Ag5 133.73(7)
Ag3 Ag8 Ag5 56.70(5)
Se6 Ag8 Ag10 50.34(6)
Se4 Ag8 Ag10 145.63(7)
Se01 Ag8 Ag10 60.86(5)
I2 Ag8 Ag10 107.78(6)
Ag11 Ag8 Ag10 98.87(6)
Ag3 Ag8 Ag10 113.93(7)
Ag5 Ag8 Ag10 62.58(5)
Se12 Ag9 Se9 103.13(9)
Se12 Ag9 Se01 126.92(9)
Se9 Ag9 Se01 111.56(8)
Se12 Ag9 I1 106.34(8)
Se9 Ag9 I1 101.89(7)
Se01 Ag9 I1 104.32(8)
Se12 Ag9 Ag1 53.40(6)
Se9 Ag9 Ag1 96.67(7)
Se01 Ag9 Ag1 83.07(7)
I1 Ag9 Ag1 155.58(7)
Se12 Ag9 Ag10 98.41(8)
Se9 Ag9 Ag10 152.90(9)
Se01 Ag9 Ag10 66.01(6)
I1 Ag9 Ag10 55.73(5)
Ag1 Ag9 Ag10 109.41(7)
Se12 Ag9 Ag4 155.96(8)
Se9 Ag9 Ag4 97.31(7)
Se01 Ag9 Ag4 53.63(6)
I1 Ag9 Ag4 56.40(5)
Ag1 Ag9 Ag4 136.64(7)
Ag10 Ag9 Ag4 58.60(5)
Se12 Ag9 Ag2 144.19(8)
Se9 Ag9 Ag2 50.79(6)
Se01 Ag9 Ag2 62.00(6)
I1 Ag9 Ag2 103.39(6)
Ag1 Ag9 Ag2 100.61(6)
Ag10 Ag9 Ag2 114.81(7)
Ag4 Ag9 Ag2 59.78(5)
Se11 Ag10 Se6 101.39(8)
Se11 Ag10 I1 126.68(8)
Se6 Ag10 I1 125.79(8)
Se11 Ag10 Ag9 91.72(8)
Se6 Ag10 Ag9 150.27(8)
I1 Ag10 Ag9 60.32(5)
Se11 Ag10 Ag4 148.68(8)
Se6 Ag10 Ag4 93.09(7)
I1 Ag10 Ag4 59.66(5)
Ag9 Ag10 Ag4 63.95(6)
Se11 Ag10 Ag8 94.65(6)
Se6 Ag10 Ag8 51.58(6)
I1 Ag10 Ag8 132.49(6)
Ag9 Ag10 Ag8 101.26(6)
Ag4 Ag10 Ag8 72.85(5)
Se4 Ag11 Se7 118.51(7)
Se4 Ag11 Se5 123.95(8)
Se7 Ag11 Se5 114.35(7)
Se4 Ag11 Ag8 56.62(6)
Se7 Ag11 Ag8 133.27(8)
Se5 Ag11 Ag8 98.14(6)
Se4 Ag11 Ag4 133.80(8)
Se7 Ag11 Ag4 94.04(6)
Se5 Ag11 Ag4 55.27(6)
Ag8 Ag11 Ag4 77.26(6)
Se4 Ag11 Ag6 96.55(6)
Se7 Ag11 Ag6 54.62(6)
Se5 Ag11 Ag6 129.60(8)
Ag8 Ag11 Ag6 78.94(6)
Ag4 Ag11 Ag6 75.46(6)
Ag10 I1 Ag4 64.95(5)
Ag10 I1 Ag9 63.95(5)
Ag4 I1 Ag9 66.97(6)
Ag3 I2 Ag8 65.41(5)
Ag3 I2 Ag5 64.00(5)
Ag8 I2 Ag5 68.32(6)
Ag2 I3 Ag6 65.52(5)
Ag2 I3 Ag7 64.79(5)
Ag6 I3 Ag7 67.03(6)
P1 Se1 Ag1 99.87(13)
P1 Se1 Ag5 107.88(15)
Ag1 Se1 Ag5 72.70(7)
P1 Se2 Ag3 104.72(13)
P1 Se2 Ag7 103.95(13)
Ag3 Se2 Ag7 80.60(7)
P2 Se3 Ag3 104.75(14)
P2 Se3 Ag6 102.90(13)
Ag3 Se3 Ag6 79.79(7)
P2 Se4 Ag11 100.32(13)
P2 Se4 Ag8 109.43(15)
Ag11 Se4 Ag8 70.57(7)
P3 Se5 Ag11 105.22(14)
P3 Se5 Ag4 102.74(17)
Ag11 Se5 Ag4 71.85(7)
P3 Se6 Ag10 99.87(16)
P3 Se6 Ag8 108.35(14)
Ag10 Se6 Ag8 78.07(7)
P4 Se7 Ag11 104.46(15)
P4 Se7 Ag6 105.57(16)
Ag11 Se7 Ag6 72.67(7)
P4 Se8 Ag2 102.56(16)
P4 Se8 Ag4 102.83(14)
Ag2 Se8 Ag4 76.52(7)
P5 Se9 Ag2 100.2(2)
P5 Se9 Ag9 106.41(16)
Ag2 Se9 Ag9 77.44(7)
P5 Se10 Ag1 105.0(2)
P5 Se10 Ag7 102.92(18)
Ag1 Se10 Ag7 71.81(7)
P6 Se11 Ag10 104.86(15)
P6 Se11 Ag5 105.08(16)
Ag10 Se11 Ag5 81.17(7)
P6 Se12 Ag1 103.38(14)
P6 Se12 Ag9 105.02(18)
Ag1 Se12 Ag9 70.69(7)
O1 P1 O2 103.0(6)
O1 P1 Se1 104.9(5)
O2 P1 Se1 108.7(5)
O1 P1 Se2 111.1(5)
O2 P1 Se2 108.2(5)
Se1 P1 Se2 119.8(2)
O3 P2 O4 102.6(7)
O3 P2 Se3 101.4(6)
O4 P2 Se3 110.8(6)
O3 P2 Se4 113.0(6)
O4 P2 Se4 107.0(6)
Se3 P2 Se4 120.6(2)
O6 P3 O5 106.4(9)
O6 P3 Se6 105.6(6)
O5 P3 Se6 110.4(7)
O6 P3 Se5 110.2(5)
O5 P3 Se5 102.1(7)
Se6 P3 Se5 121.4(2)
O7 P4 O8 108.2(12)
O7 P4 Se8 111.2(6)
O8 P4 Se8 100.2(9)
O7 P4 Se7 103.3(7)
O8 P4 Se7 110.6(6)
Se8 P4 Se7 122.9(2)
O10 P5 O9 94.4(14)
O10 P5 Se10 109.0(10)
O9 P5 Se10 98.7(7)
O10 P5 Se9 118.0(8)
O9 P5 Se9 109.1(6)
Se10 P5 Se9 122.0(2)
O12 P6 O11 102.4(8)
O12 P6 Se11 102.5(8)
O11 P6 Se11 110.6(7)
O12 P6 Se12 112.0(9)
O11 P6 Se12 107.8(6)
Se11 P6 Se12 120.2(2)
C3 O1 P1 126.1(12)
C6 O2 P1 123.8(10)
C9 O3 P2 126.8(15)
C12 O4 P2 123.5(12)
C15 O5 P3 127(2)
C18 O6 P3 130.0(12)
C21 O7 C21' 45(3)
C21 O7 P4 159(3)
C21' O7 P4 130(2)
C24 O8 P4 133(2)
C27 O9 P5 129.6(16)
C30 O10 P5 115.1(17)
C33 O11 P6 123.4(12)
C36 O12 P6 125.0(19)
O1 C3 C2' 120(2)
O1 C3 C1' 110(3)
C2' C3 C1' 122(4)
O1 C3 C2 99(2)
C2' C3 C2 44(2)
C1' C3 C2 102(4)
O1 C3 C1 92(3)
C2' C3 C1 122(4)
C1' C3 C1 26(4)
C2 C3 C1 88(4)
O2 C6 C5 107.1(17)
O2 C6 C4 107.9(16)
C5 C6 C4 113.9(17)
O3 C9 C8 116(3)
O3 C9 C7 108(2)
C8 C9 C7 109(2)
C11 C12 O4 109(2)
C11 C12 C10 113(2)
O4 C12 C10 104(2)
O5 C15 C13 101(4)
O5 C15 C14 109(5)
C13 C15 C14 109(4)
C17 C18 O6 110(3)
C17 C18 C16 112(3)
O6 C18 C16 107(2)
C22 C24 O8 117(3)
C22 C24 C23 124(4)
O8 C24 C23 97(2)
O9 C27 C25 113.0(7)
O9 C27 C25' 112.5(7)
C25 C27 C25' 29(3)
O9 C27 C26' 112.3(7)
C25 C27 C26' 128(3)
C25' C27 C26' 109(4)
O9 C27 C26 112.3(7)
C25 C27 C26 103(6)
C25' C27 C26 77(6)
C26' C27 C26 36(7)
O10 C30 C28' 103(3)
O10 C30 C28 129(3)
C28' C30 C28 27(2)
O10 C30 C29 99.0(18)
C28' C30 C29 103(3)
C28 C30 C29 103(3)
O11 C33 C31 110(2)
O11 C33 C32' 131(2)
C31 C33 C32' 98(3)
O11 C33 C31' 96(3)
C31 C33 C31' 22(3)
C32' C33 C31' 119(3)
O11 C33 C32 99(2)
C31 C33 C32 111(3)
C32' C33 C32 32(2)
C31' C33 C32 133(3)
C35 C36 O12 123(3)
C35 C36 C34' 112(3)
O12 C36 C34' 101(3)
C35 C36 C34 91(3)
O12 C36 C34 81(2)
C34' C36 C34 46(2)
C21' C20 C21 42(3)
C19 C21 O7 106(3)
C19 C21 C20 138(4)
O7 C21 C20 114(2)
C19' C21' O7 106(3)
C19' C21' C20 110(3)
O7 C21' C20 114(2)

loop_
_geom_bond_atom_site_label_1
_geom_bond_atom_site_label_2
_geom_bond_distance
Se01 Ag9 2.696(3)
Se01 Ag4 2.727(3)
Se01 Ag6 2.745(3)
Se01 Ag8 2.749(3)
Se01 Ag7 2.764(3)
Se01 Ag5 2.766(3)
Se01 Ag3 3.091(2)
Ag1 Se12 2.592(2)
Ag1 Se1 2.594(2)
Ag1 Se10 2.596(2)
Ag1 Ag9 3.048(2)
Ag1 Ag7 3.087(2)
Ag1 Ag5 3.119(2)
Ag2 Se8 2.622(2)
Ag2 Se9 2.652(2)
Ag2 I3 2.7892(17)
Ag2 Ag7 3.061(2)
Ag2 Ag6 3.084(2)
Ag2 Ag4 3.285(2)
Ag2 Ag9 3.340(2)
Ag3 Se3 2.646(2)
Ag3 Se2 2.674(2)
Ag3 I2 2.7754(16)
Ag3 Ag5 3.023(2)
Ag3 Ag8 3.077(2)
Ag4 Se5 2.673(3)
Ag4 Se8 2.682(2)
Ag4 I1 2.941(2)
Ag4 Ag10 3.087(2)
Ag4 Ag11 3.091(2)
Ag4 Ag9 3.250(3)
Ag5 Se11 2.663(2)
Ag5 Se1 2.667(3)
Ag5 I2 2.925(2)
Ag5 Ag8 3.279(2)
Ag6 Se7 2.656(3)
Ag6 Se3 2.681(2)
Ag6 I3 2.9062(19)
Ag6 Ag11 3.110(2)
Ag6 Ag7 3.217(3)
Ag7 Se10 2.666(3)
Ag7 Se2 2.680(2)
Ag7 I3 2.920(2)
Ag8 Se6 2.696(2)
Ag8 Se4 2.709(3)
Ag8 I2 2.9145(19)
Ag8 Ag11 3.059(2)
Ag8 Ag10 3.367(2)
Ag9 Se12 2.675(3)
Ag9 Se9 2.688(3)
Ag9 I1 2.949(2)
Ag9 Ag10 3.049(2)
Ag10 Se11 2.643(3)
Ag10 Se6 2.649(3)
Ag10 I1 2.805(2)
Ag11 Se4 2.584(2)
Ag11 Se7 2.592(2)
Ag11 Se5 2.594(2)
Se1 P1 2.165(5)
Se2 P1 2.168(5)
Se3 P2 2.147(6)
Se4 P2 2.173(5)
Se5 P3 2.163(5)
Se6 P3 2.151(6)
Se7 P4 2.161(5)
Se8 P4 2.136(6)
Se9 P5 2.151(7)
Se10 P5 2.149(6)
Se11 P6 2.156(6)
Se12 P6 2.165(6)
P1 O1 1.559(11)
P1 O2 1.569(10)
P2 O3 1.578(13)
P2 O4 1.583(11)
P3 O6 1.573(13)
P3 O5 1.630(18)
P4 O7 1.554(15)
P4 O8 1.61(2)
P5 O10 1.50(3)
P5 O9 1.692(19)
P6 O12 1.542(17)
P6 O11 1.565(12)
O1 C3 1.46(2)
O2 C6 1.482(18)
O3 C9 1.33(3)
O4 C12 1.49(2)
O5 C15 1.35(4)
O6 C18 1.48(2)
O7 C21 1.4499(10)
O7 C21' 1.4500(10)
O8 C24 1.4499(10)
O9 C27 1.4498(10)
O10 C30 1.47(4)
O11 C33 1.47(2)
O12 C36 1.4499(10)
C3 C2' 1.5499(10)
C3 C1' 1.5500(10)
C3 C2 1.5500(10)
C3 C1 1.5500(10)
C4 C6 1.53(3)
C5 C6 1.51(3)
C7 C9 1.54(3)
C8 C9 1.53(3)
C10 C12 1.50(3)
C11 C12 1.44(3)
C13 C15 1.53(7)
C14 C15 1.60(7)
C16 C18 1.50(4)
C17 C18 1.42(5)
C22 C24 1.31(4)
C23 C24 1.61(4)
C27 C25 1.5499(10)
C27 C25' 1.5500(10)
C27 C26' 1.5500(10)
C27 C26 1.5501(10)
C29 C30 1.5501(10)
C30 C28' 1.5501(10)
C30 C28 1.5501(10)
C33 C31 1.5500(10)
C33 C32' 1.5500(11)
C33 C31' 1.5500(10)
C33 C32 1.5501(11)
C35 C36 1.33(4)
C36 C34' 1.55(4)
C36 C34 1.67(5)
C20 C21' 1.5499(10)
C20 C21 1.5499(10)
C19 C21 1.33(7)
C19' C21' 1.43(6)
